data_4517737
loop_
_publ_author_name
'Basavalingappa, Vasantha'
'Bera, Santu'
'Xue, Bin'
'O'Donnell, Joseph'
'Guerin, Sarah'
'Cazade, Pierre-Andre'
'Yuan, Hui'
'Haq, Ehtsham Ul'
'Silien, Christophe'
'Tao, Kai'
'Shimon, Linda J. W.'
'Tofail, Syed A. M.'
'Thompson, Damien'
'Kolusheva, Sofiya'
'Yang, Rusen'
'Cao, Yi'
'Gazit, Ehud'

_publ_section_title
;
 Diphenylalanine-Derivative Peptide Assemblies with Increased Aromaticity
 Exhibit Metal-like Rigidity and High Piezoelectricity.
;
_journal_name_full 'ACS nano'
_journal_paper_doi 10.1021/acsnano.0c01654
_journal_year 2020
_chemical_absolute_configuration syn
_chemical_formula_moiety 'C30 H29 N2 O3, C2 F3 O2, H2 O'
_chemical_formula_sum 'C32 H31 F3 N2 O6'
_chemical_formula_weight 596.59
_space_group_crystal_system monoclinic
_space_group_IT_number 4
_space_group_name_Hall 'P 2yb'
_space_group_name_H-M_alt 'P 1 21 1'
_atom_sites_solution_hydrogens mixed
_audit_creation_method SHELXL-2016/4
_cell_angle_alpha 90
_cell_angle_beta 92.6050(10)
_cell_angle_gamma 90
_cell_formula_units_Z 2
_cell_length_a 11.87840(10)
_cell_length_b 9.48840(10)
_cell_length_c 13.01760(10)
_cell_measurement_reflns_used 12868
_cell_measurement_temperature 100(2)
_cell_measurement_theta_max 78.5230
_cell_measurement_theta_min 4.9250
_cell_volume 1465.66(2)
_computing_cell_refinement 'CrysAlisPro 1.171.39.46 (Rigaku OD, 2018)'
_computing_data_collection 'CrysAlisPro 1.171.39.46 (Rigaku OD, 2018)'
_computing_data_reduction 'CrysAlisPro 1.171.39.46 (Rigaku OD, 2018)'
_computing_structure_refinement 'SHELXL-2016/4 (Sheldrick, 2016)'
_computing_structure_solution 'SHELXT 2014/5 (Sheldrick, 2014)'
_diffrn_ambient_temperature 100(2)
_diffrn_measured_fraction_theta_full 0.999
_diffrn_measured_fraction_theta_max 0.998
_diffrn_measurement_device_type 'Rigaku XtaLAB AFC12 (RINC): Kappa dual home/near'
_diffrn_radiation_type CuK\a
_diffrn_radiation_wavelength 1.54184
_diffrn_reflns_av_R_equivalents 0.0435
_diffrn_reflns_av_unetI/netI 0.0339
_diffrn_reflns_Laue_measured_fraction_full 0.999
_diffrn_reflns_Laue_measured_fraction_max 0.998
_diffrn_reflns_limit_h_max 14
_diffrn_reflns_limit_h_min -13
_diffrn_reflns_limit_k_max 11
_diffrn_reflns_limit_k_min -11
_diffrn_reflns_limit_l_max 15
_diffrn_reflns_limit_l_min -16
_diffrn_reflns_number 22981
_diffrn_reflns_point_group_measured_fraction_full 0.958
_diffrn_reflns_point_group_measured_fraction_max 0.954
_diffrn_reflns_theta_full 67.684
_diffrn_reflns_theta_max 74.500
_diffrn_reflns_theta_min 4.930
_diffrn_source 'micro-focus sealed X-ray tube'
_exptl_absorpt_coefficient_mu 0.895
_exptl_absorpt_correction_T_max 0.988
_exptl_absorpt_correction_T_min 0.974
_exptl_absorpt_correction_type multi-scan
_exptl_absorpt_process_details 'CrysAlisPro 1.171.39.46 (Rigaku OD, 2018)'
_exptl_crystal_colour colourless
_exptl_crystal_density_diffrn 1.352
_exptl_crystal_description needle
_exptl_crystal_F_000 624
_exptl_crystal_size_max 0.360
_exptl_crystal_size_mid 0.025
_exptl_crystal_size_min 0.013
_refine_diff_density_max 0.349
_refine_diff_density_min -0.256
_refine_diff_density_rms 0.042
_refine_ls_abs_structure_details
;
 Flack x determined using 2259 quotients [(I+)-(I-)]/[(I+)+(I-)]
 (Parsons, Flack and Wagner, Acta Cryst. B69 (2013) 249-259).
;
_refine_ls_abs_structure_Flack 0.05(8)
_refine_ls_extinction_method none
_refine_ls_goodness_of_fit_ref 1.052
_refine_ls_hydrogen_treatment mixed
_refine_ls_matrix_type full
_refine_ls_number_parameters 408
_refine_ls_number_reflns 5711
_refine_ls_number_restraints 8
_refine_ls_restrained_S_all 1.071
_refine_ls_R_factor_all 0.0412
_refine_ls_R_factor_gt 0.0389
_refine_ls_shift/su_max 0.000
_refine_ls_shift/su_mean 0.000
_refine_ls_structure_factor_coef Fsqd
_refine_ls_weighting_details 'w=1/[\s^2^(Fo^2^)+(0.0571P)^2^+0.3877P] where P=(Fo^2^+2Fc^2^)/3'
_refine_ls_weighting_scheme calc
_refine_ls_wR_factor_gt 0.1019
_refine_ls_wR_factor_ref 0.1032
_reflns_Friedel_coverage 0.796
_reflns_Friedel_fraction_full 0.910
_reflns_Friedel_fraction_max 0.903
_reflns_number_gt 5417
_reflns_number_total 5711
_reflns_threshold_expression 'I > 2\s(I)'
_cod_data_source_file nn0c01654_si_005.cif
_cod_data_source_block eh166dipdip
_cod_original_sg_symbol_H-M 'P 21'
_cod_database_code 4517737
_shelx_shelxl_version_number 2016/4
_shelx_space_group_comment
;
The symmetry employed for this shelxl refinement is uniquely defined
by the following loop, which should always be used as a source of
symmetry information in preference to the above space-group names.
They are only intended as comments.
;
_shelx_estimated_absorpt_t_min 0.739
_shelx_estimated_absorpt_t_max 0.988

loop_
_space_group_symop_operation_xyz
'x, y, z'
'-x, y+1/2, -z'

loop_
_atom_site_label
_atom_site_type_symbol
_atom_site_fract_x
_atom_site_fract_y
_atom_site_fract_z
_atom_site_U_iso_or_equiv
_atom_site_adp_type
_atom_site_occupancy
_atom_site_site_symmetry_order
_atom_site_calc_flag
_atom_site_refinement_flags_posn
_atom_site_refinement_flags_adp
_atom_site_refinement_flags_occupancy
_atom_site_disorder_assembly
_atom_site_disorder_group
F1 F 0.84297(19) 0.3170(3) 0.26789(18) 0.0608(7) Uani 1 1 d . . . . .
F2 F 0.8461(2) 0.0912(3) 0.25321(19) 0.0670(8) Uani 1 1 d . . . . .
F3 F 0.72447(17) 0.2118(3) 0.16631(13) 0.0463(5) Uani 1 1 d . . . . .
O27 O 0.60205(17) 0.1412(2) 0.32251(16) 0.0313(5) Uani 1 1 d . . . . .
O28 O 0.74201(19) 0.2141(3) 0.43215(16) 0.0408(6) Uani 1 1 d . . . . .
C31 C 0.7778(3) 0.2010(4) 0.2575(2) 0.0356(7) Uani 1 1 d . . . . .
C32 C 0.6987(2) 0.1844(3) 0.3471(2) 0.0273(6) Uani 1 1 d . . . . .
O1 O 0.46088(16) 0.39405(19) 0.43403(13) 0.0218(4) Uani 1 1 d . . . . .
O2 O 0.33087(16) 0.1947(2) 0.27073(14) 0.0265(4) Uani 1 1 d . . . . .
O3 O 0.46897(16) 0.3265(2) 0.20810(14) 0.0267(4) Uani 1 1 d D . . . .
H3 H 0.508(3) 0.249(3) 0.216(3) 0.040 Uiso 1 1 d D U . . .
N1 N 0.56846(18) 0.6005(2) 0.54142(15) 0.0184(4) Uani 1 1 d D . . . .
H1A H 0.620(2) 0.667(3) 0.564(2) 0.020(7) Uiso 1 1 d D . . . .
H1B H 0.507(2) 0.612(4) 0.576(2) 0.029(9) Uiso 1 1 d D . . . .
H1C H 0.599(3) 0.511(3) 0.554(3) 0.032(9) Uiso 1 1 d D . . . .
N2 N 0.38422(18) 0.5487(2) 0.31823(16) 0.0212(5) Uani 1 1 d . . . . .
H2 H 0.382615 0.636661 0.296678 0.025 Uiso 1 1 calc R U . . .
C1 C 0.5401(2) 0.6264(3) 0.43119(18) 0.0182(5) Uani 1 1 d . . . . .
H1 H 0.504287 0.721294 0.422479 0.022 Uiso 1 1 calc R U . . .
C2 C 0.6463(2) 0.6178(3) 0.3658(2) 0.0231(5) Uani 1 1 d . . . . .
H2A H 0.664601 0.515649 0.357880 0.028 Uiso 1 1 calc R U . . .
C3 C 0.7480(2) 0.6868(3) 0.42189(19) 0.0219(5) Uani 1 1 d . . . . .
C4 C 0.7566(2) 0.8320(3) 0.43463(19) 0.0231(5) Uani 1 1 d . . . . .
H4 H 0.700761 0.891757 0.403320 0.028 Uiso 1 1 calc R U . . .
C5 C 0.8459(2) 0.8910(3) 0.4926(2) 0.0249(5) Uani 1 1 d . . . . .
H5 H 0.850258 0.990277 0.501146 0.030 Uiso 1 1 calc R U . . .
C6 C 0.9286(2) 0.8050(3) 0.5379(2) 0.0266(6) Uani 1 1 d . . . . .
H6 H 0.989650 0.845076 0.577507 0.032 Uiso 1 1 calc R U . . .
C7 C 0.9214(2) 0.6601(3) 0.5250(2) 0.0290(6) Uani 1 1 d . . . . .
H7 H 0.977717 0.600722 0.555984 0.035 Uiso 1 1 calc R U . . .
C8 C 0.8321(2) 0.6016(3) 0.4670(2) 0.0266(6) Uani 1 1 d . . . . .
H8 H 0.828321 0.502321 0.457931 0.032 Uiso 1 1 calc R U . . .
C9 C 0.6173(2) 0.6757(4) 0.2575(2) 0.0303(6) Uani 1 1 d . . . . .
C10 C 0.5634(3) 0.8052(4) 0.2420(2) 0.0338(7) Uani 1 1 d . . . . .
H10 H 0.546641 0.861367 0.299761 0.041 Uiso 1 1 calc R U . . .
C11 C 0.5339(3) 0.8536(4) 0.1436(2) 0.0447(9) Uani 1 1 d . . . . .
H11 H 0.498634 0.942832 0.134572 0.054 Uiso 1 1 calc R U . . .
C12 C 0.5557(3) 0.7729(6) 0.0597(3) 0.0579(12) Uani 1 1 d . . . . .
H12 H 0.533593 0.804769 -0.007361 0.069 Uiso 1 1 calc R U . . .
C13 C 0.6100(3) 0.6445(5) 0.0728(3) 0.0539(11) Uani 1 1 d . . . . .
H13 H 0.626486 0.589152 0.014561 0.065 Uiso 1 1 calc R U . . .
C14 C 0.6408(3) 0.5958(4) 0.1725(2) 0.0415(8) Uani 1 1 d . . . . .
H14 H 0.677955 0.507591 0.181165 0.050 Uiso 1 1 calc R U . . .
C15 C 0.4567(2) 0.5126(3) 0.39591(17) 0.0175(5) Uani 1 1 d . . . . .
C16 C 0.3080(2) 0.4462(3) 0.26849(19) 0.0202(5) Uani 1 1 d . . . . .
H16 H 0.244521 0.427325 0.314515 0.024 Uiso 1 1 calc R U . . .
C17 C 0.3697(2) 0.3078(3) 0.24975(18) 0.0213(5) Uani 1 1 d . . . . .
C18 C 0.2598(2) 0.5134(3) 0.16760(18) 0.0200(5) Uani 1 1 d . . . . .
H18 H 0.325505 0.537454 0.125587 0.024 Uiso 1 1 calc R U . . .
C19 C 0.2011(2) 0.6519(3) 0.19152(19) 0.0218(5) Uani 1 1 d . . . . .
C20 C 0.1136(2) 0.6573(3) 0.26021(19) 0.0256(6) Uani 1 1 d . . . . .
H20 H 0.088204 0.573080 0.291090 0.031 Uiso 1 1 calc R U . . .
C21 C 0.0639(2) 0.7851(3) 0.2833(2) 0.0296(6) Uani 1 1 d . . . . .
H21 H 0.004956 0.787890 0.330162 0.036 Uiso 1 1 calc R U . . .
C22 C 0.0996(3) 0.9083(4) 0.2385(2) 0.0319(6) Uani 1 1 d . . . . .
H22 H 0.065692 0.995649 0.254847 0.038 Uiso 1 1 calc R U . . .
C23 C 0.1852(3) 0.9040(3) 0.1696(2) 0.0316(6) Uani 1 1 d . . . . .
H23 H 0.209820 0.988364 0.138425 0.038 Uiso 1 1 calc R U . . .
C24 C 0.2350(2) 0.7762(3) 0.1462(2) 0.0259(6) Uani 1 1 d . . . . .
H24 H 0.293110 0.773870 0.098500 0.031 Uiso 1 1 calc R U . . .
C25 C 0.1852(2) 0.4140(3) 0.10323(19) 0.0205(5) Uani 1 1 d . . . . .
C26 C 0.1089(2) 0.3214(3) 0.1448(2) 0.0272(6) Uani 1 1 d . . . . .
H26A H 0.101604 0.318479 0.217141 0.033 Uiso 1 1 calc R U . . .
C27 C 0.0433(2) 0.2328(3) 0.0816(2) 0.0302(6) Uani 1 1 d . . . . .
H27 H -0.009352 0.170856 0.110773 0.036 Uiso 1 1 calc R U . . .
C28 C 0.0545(2) 0.2348(4) -0.0240(2) 0.0319(6) Uani 1 1 d . . . . .
H28 H 0.010688 0.173057 -0.067132 0.038 Uiso 1 1 calc R U . . .
C29 C 0.1298(3) 0.3271(4) -0.0660(2) 0.0354(7) Uani 1 1 d . . . . .
H29 H 0.137331 0.329155 -0.138341 0.043 Uiso 1 1 calc R U . . .
C30 C 0.1943(2) 0.4166(3) -0.0033(2) 0.0278(6) Uani 1 1 d . . . . .
H30 H 0.245279 0.480279 -0.033092 0.033 Uiso 1 1 calc R U . . .
O6 O 0.67136(16) 0.3476(2) 0.60167(14) 0.0264(4) Uani 1 1 d DG . . . .
H6P H 0.734027 0.367715 0.639099 0.076(16) Uiso 1 1 d DG . . . .
H6Q H 0.694606 0.286419 0.548072 0.052(11) Uiso 1 1 d DG . . . .

loop_
_atom_site_aniso_label
_atom_site_aniso_U_11
_atom_site_aniso_U_22
_atom_site_aniso_U_33
_atom_site_aniso_U_23
_atom_site_aniso_U_13
_atom_site_aniso_U_12
F1 0.0524(13) 0.0664(17) 0.0639(14) 0.0035(12) 0.0055(10) -0.0271(12)
F2 0.0634(15) 0.0712(18) 0.0692(15) 0.0110(13) 0.0340(12) 0.0357(13)
F3 0.0509(11) 0.0614(15) 0.0274(9) -0.0004(9) 0.0088(8) -0.0060(10)
O27 0.0295(10) 0.0305(12) 0.0342(10) 0.0008(9) 0.0067(8) 0.0015(8)
O28 0.0440(12) 0.0489(16) 0.0292(11) -0.0063(10) -0.0037(9) 0.0151(11)
C31 0.0279(14) 0.044(2) 0.0354(15) -0.0012(14) 0.0050(12) 0.0010(13)
C32 0.0296(14) 0.0237(14) 0.0286(13) -0.0005(11) 0.0027(11) 0.0049(11)
O1 0.0293(10) 0.0150(9) 0.0205(8) 0.0031(7) -0.0056(7) -0.0020(7)
O2 0.0342(10) 0.0177(10) 0.0265(9) 0.0019(7) -0.0101(8) -0.0049(7)
O3 0.0330(10) 0.0228(11) 0.0245(9) -0.0010(8) 0.0025(7) 0.0028(8)
N1 0.0208(11) 0.0166(11) 0.0174(10) -0.0004(8) -0.0026(8) -0.0015(8)
N2 0.0249(11) 0.0167(11) 0.0214(10) 0.0016(8) -0.0066(8) -0.0010(8)
C1 0.0224(12) 0.0152(12) 0.0168(11) 0.0000(9) -0.0025(9) -0.0009(9)
C2 0.0240(13) 0.0207(13) 0.0246(12) -0.0044(10) 0.0026(9) -0.0024(10)
C3 0.0218(12) 0.0233(14) 0.0210(11) -0.0016(10) 0.0041(9) -0.0019(10)
C4 0.0228(13) 0.0208(14) 0.0256(12) -0.0012(10) 0.0003(9) -0.0007(10)
C5 0.0250(13) 0.0224(14) 0.0273(13) -0.0026(11) 0.0022(10) -0.0044(10)
C6 0.0212(12) 0.0347(16) 0.0240(12) 0.0010(11) 0.0010(9) -0.0022(11)
C7 0.0261(13) 0.0311(16) 0.0300(13) 0.0080(11) 0.0031(11) 0.0055(11)
C8 0.0284(14) 0.0211(14) 0.0308(13) 0.0034(11) 0.0063(11) 0.0017(11)
C9 0.0306(14) 0.0358(17) 0.0248(13) -0.0053(12) 0.0032(11) -0.0122(12)
C10 0.0354(15) 0.0397(18) 0.0258(13) 0.0111(12) -0.0045(11) -0.0075(13)
C11 0.0440(19) 0.054(2) 0.0354(17) 0.0179(16) -0.0098(14) -0.0147(16)
C12 0.052(2) 0.091(4) 0.0303(17) 0.0146(19) -0.0050(15) -0.025(2)
C13 0.059(2) 0.079(3) 0.0242(15) -0.0072(17) 0.0026(14) -0.022(2)
C14 0.0443(19) 0.051(2) 0.0300(15) -0.0097(15) 0.0061(13) -0.0123(16)
C15 0.0225(12) 0.0154(12) 0.0144(10) -0.0004(9) -0.0007(9) -0.0002(9)
C16 0.0234(12) 0.0182(13) 0.0183(11) -0.0008(9) -0.0050(9) -0.0024(9)
C17 0.0277(13) 0.0200(14) 0.0154(11) -0.0004(9) -0.0079(9) -0.0013(10)
C18 0.0197(12) 0.0220(13) 0.0178(11) 0.0026(10) -0.0033(9) 0.0001(9)
C19 0.0232(12) 0.0239(14) 0.0177(11) 0.0008(9) -0.0072(9) 0.0012(10)
C20 0.0282(13) 0.0295(15) 0.0189(11) 0.0030(10) -0.0023(10) 0.0038(11)
C21 0.0315(14) 0.0358(17) 0.0212(12) -0.0011(11) -0.0018(10) 0.0100(12)
C22 0.0359(16) 0.0294(16) 0.0293(14) -0.0053(11) -0.0092(11) 0.0088(12)
C23 0.0355(16) 0.0220(15) 0.0367(15) 0.0012(12) -0.0058(12) 0.0010(12)
C24 0.0257(13) 0.0247(15) 0.0271(13) 0.0021(11) -0.0026(10) 0.0017(10)
C25 0.0198(11) 0.0211(13) 0.0202(12) 0.0009(9) -0.0046(9) 0.0022(9)
C26 0.0297(14) 0.0302(16) 0.0212(12) 0.0014(11) -0.0042(10) -0.0058(11)
C27 0.0279(14) 0.0308(16) 0.0313(14) 0.0019(12) -0.0066(11) -0.0055(12)
C28 0.0297(14) 0.0367(17) 0.0282(14) -0.0072(12) -0.0106(11) -0.0005(12)
C29 0.0356(16) 0.048(2) 0.0219(13) -0.0052(13) -0.0044(11) -0.0034(14)
C30 0.0285(14) 0.0351(17) 0.0193(12) 0.0012(11) -0.0035(10) -0.0009(12)
O6 0.0275(10) 0.0232(10) 0.0277(9) 0.0014(8) -0.0070(7) -0.0001(8)

loop_
_atom_type_symbol
_atom_type_description
_atom_type_scat_dispersion_real
_atom_type_scat_dispersion_imag
_atom_type_scat_source
C C 0.0181 0.0091 'International Tables Vol C Tables 4.2.6.8 and 6.1.1.4'
H H 0.0000 0.0000 'International Tables Vol C Tables 4.2.6.8 and 6.1.1.4'
N N 0.0311 0.0180 'International Tables Vol C Tables 4.2.6.8 and 6.1.1.4'
O O 0.0492 0.0322 'International Tables Vol C Tables 4.2.6.8 and 6.1.1.4'
F F 0.0727 0.0534 'International Tables Vol C Tables 4.2.6.8 and 6.1.1.4'

loop_
_geom_angle_atom_site_label_1
_geom_angle_atom_site_label_2
_geom_angle_atom_site_label_3
_geom_angle
_geom_angle_site_symmetry_1
_geom_angle_site_symmetry_3
_geom_angle_publ_flag
F3 C31 F2 107.0(3) . . ?
F3 C31 F1 106.1(3) . . ?
F2 C31 F1 107.3(3) . . ?
F3 C31 C32 113.8(2) . . ?
F2 C31 C32 110.3(3) . . ?
F1 C31 C32 112.0(3) . . ?
O28 C32 O27 130.4(3) . . ?
O28 C32 C31 114.4(3) . . ?
O27 C32 C31 115.2(2) . . ?
C17 O3 H3 108(3) . . ?
C1 N1 H1A 108.2(19) . . ?
C1 N1 H1B 109(2) . . ?
H1A N1 H1B 108(3) . . ?
C1 N1 H1C 113(2) . . ?
H1A N1 H1C 109(3) . . ?
H1B N1 H1C 110(3) . . ?
C15 N2 C16 121.8(2) . . ?
C15 N2 H2 119.1 . . ?
C16 N2 H2 119.1 . . ?
N1 C1 C15 106.92(19) . . ?
N1 C1 C2 111.6(2) . . ?
C15 C1 C2 109.3(2) . . ?
N1 C1 H1 109.7 . . ?
C15 C1 H1 109.7 . . ?
C2 C1 H1 109.7 . . ?
C3 C2 C9 115.1(2) . . ?
C3 C2 C1 111.00(19) . . ?
C9 C2 C1 109.3(2) . . ?
C3 C2 H2A 107.0 . . ?
C9 C2 H2A 107.0 . . ?
C1 C2 H2A 107.0 . . ?
C4 C3 C8 118.5(2) . . ?
C4 C3 C2 122.2(2) . . ?
C8 C3 C2 119.2(2) . . ?
C5 C4 C3 120.9(3) . . ?
C5 C4 H4 119.6 . . ?
C3 C4 H4 119.6 . . ?
C6 C5 C4 120.1(3) . . ?
C6 C5 H5 119.9 . . ?
C4 C5 H5 119.9 . . ?
C7 C6 C5 119.5(3) . . ?
C7 C6 H6 120.2 . . ?
C5 C6 H6 120.2 . . ?
C6 C7 C8 120.2(3) . . ?
C6 C7 H7 119.9 . . ?
C8 C7 H7 119.9 . . ?
C7 C8 C3 120.8(3) . . ?
C7 C8 H8 119.6 . . ?
C3 C8 H8 119.6 . . ?
C14 C9 C10 118.4(3) . . ?
C14 C9 C2 119.6(3) . . ?
C10 C9 C2 121.9(3) . . ?
C11 C10 C9 121.2(3) . . ?
C11 C10 H10 119.4 . . ?
C9 C10 H10 119.4 . . ?
C12 C11 C10 120.1(4) . . ?
C12 C11 H11 119.9 . . ?
C10 C11 H11 119.9 . . ?
C11 C12 C13 119.9(3) . . ?
C11 C12 H12 120.1 . . ?
C13 C12 H12 120.1 . . ?
C12 C13 C14 120.1(4) . . ?
C12 C13 H13 119.9 . . ?
C14 C13 H13 119.9 . . ?
C9 C14 C13 120.2(4) . . ?
C9 C14 H14 119.9 . . ?
C13 C14 H14 119.9 . . ?
O1 C15 N2 123.4(2) . . ?
O1 C15 C1 120.9(2) . . ?
N2 C15 C1 115.6(2) . . ?
N2 C16 C17 110.5(2) . . ?
N2 C16 C18 107.4(2) . . ?
C17 C16 C18 112.4(2) . . ?
N2 C16 H16 108.8 . . ?
C17 C16 H16 108.8 . . ?
C18 C16 H16 108.8 . . ?
O2 C17 O3 124.5(3) . . ?
O2 C17 C16 122.5(2) . . ?
O3 C17 C16 113.0(2) . . ?
C25 C18 C19 112.8(2) . . ?
C25 C18 C16 113.4(2) . . ?
C19 C18 C16 109.7(2) . . ?
C25 C18 H18 106.9 . . ?
C19 C18 H18 106.9 . . ?
C16 C18 H18 106.9 . . ?
C24 C19 C20 118.6(3) . . ?
C24 C19 C18 120.1(2) . . ?
C20 C19 C18 121.3(2) . . ?
C21 C20 C19 120.3(3) . . ?
C21 C20 H20 119.8 . . ?
C19 C20 H20 119.8 . . ?
C22 C21 C20 120.4(3) . . ?
C22 C21 H21 119.8 . . ?
C20 C21 H21 119.8 . . ?
C21 C22 C23 119.7(3) . . ?
C21 C22 H22 120.1 . . ?
C23 C22 H22 120.1 . . ?
C22 C23 C24 120.0(3) . . ?
C22 C23 H23 120.0 . . ?
C24 C23 H23 120.0 . . ?
C19 C24 C23 121.0(3) . . ?
C19 C24 H24 119.5 . . ?
C23 C24 H24 119.5 . . ?
C26 C25 C30 118.7(2) . . ?
C26 C25 C18 123.5(2) . . ?
C30 C25 C18 117.9(2) . . ?
C25 C26 C27 120.7(2) . . ?
C25 C26 H26A 119.7 . . ?
C27 C26 H26A 119.7 . . ?
C28 C27 C26 120.1(3) . . ?
C28 C27 H27 119.9 . . ?
C26 C27 H27 119.9 . . ?
C29 C28 C27 119.6(3) . . ?
C29 C28 H28 120.2 . . ?
C27 C28 H28 120.2 . . ?
C30 C29 C28 120.4(3) . . ?
C30 C29 H29 119.8 . . ?
C28 C29 H29 119.8 . . ?
C29 C30 C25 120.6(3) . . ?
C29 C30 H30 119.7 . . ?
C25 C30 H30 119.7 . . ?
H6P O6 H6Q 105.5 . . ?

loop_
_geom_bond_atom_site_label_1
_geom_bond_atom_site_label_2
_geom_bond_distance
_geom_bond_site_symmetry_2
_geom_bond_publ_flag
F1 C31 1.349(4) . ?
F2 C31 1.323(4) . ?
F3 C31 1.324(4) . ?
O27 C32 1.247(4) . ?
O28 C32 1.232(4) . ?
C31 C32 1.539(4) . ?
O1 C15 1.230(3) . ?
O2 C17 1.204(3) . ?
O3 C17 1.332(3) . ?
O3 H3 0.87(2) . ?
N1 C1 1.479(3) . ?
N1 H1A 0.92(2) . ?
N1 H1B 0.89(2) . ?
N1 H1C 0.93(2) . ?
N2 C15 1.342(3) . ?
N2 C16 1.461(3) . ?
N2 H2 0.8800 . ?
C1 C15 1.522(3) . ?
C1 C2 1.555(3) . ?
C1 H1 1.0000 . ?
C2 C3 1.530(4) . ?
C2 C9 1.537(4) . ?
C2 H2A 1.0000 . ?
C3 C4 1.391(4) . ?
C3 C8 1.394(4) . ?
C4 C5 1.390(4) . ?
C4 H4 0.9500 . ?
C5 C6 1.388(4) . ?
C5 H5 0.9500 . ?
C6 C7 1.387(4) . ?
C6 H6 0.9500 . ?
C7 C8 1.390(4) . ?
C7 H7 0.9500 . ?
C8 H8 0.9500 . ?
C9 C14 1.381(4) . ?
C9 C10 1.395(5) . ?
C10 C11 1.391(4) . ?
C10 H10 0.9500 . ?
C11 C12 1.368(6) . ?
C11 H11 0.9500 . ?
C12 C13 1.386(7) . ?
C12 H12 0.9500 . ?
C13 C14 1.410(5) . ?
C13 H13 0.9500 . ?
C14 H14 0.9500 . ?
C16 C17 1.529(4) . ?
C16 C18 1.546(3) . ?
C16 H16 1.0000 . ?
C18 C25 1.519(4) . ?
C18 C19 1.527(4) . ?
C18 H18 1.0000 . ?
C19 C24 1.386(4) . ?
C19 C20 1.402(4) . ?
C20 C21 1.387(4) . ?
C20 H20 0.9500 . ?
C21 C22 1.382(5) . ?
C21 H21 0.9500 . ?
C22 C23 1.386(5) . ?
C22 H22 0.9500 . ?
C23 C24 1.389(4) . ?
C23 H23 0.9500 . ?
C24 H24 0.9500 . ?
C25 C26 1.389(4) . ?
C25 C30 1.397(4) . ?
C26 C27 1.390(4) . ?
C26 H26A 0.9500 . ?
C27 C28 1.387(4) . ?
C27 H27 0.9500 . ?
C28 C29 1.383(5) . ?
C28 H28 0.9500 . ?
C29 C30 1.385(4) . ?
C29 H29 0.9500 . ?
C30 H30 0.9500 . ?
O6 H6P 0.8916 . ?
O6 H6Q 0.9579 . ?

loop_
_geom_torsion_atom_site_label_1
_geom_torsion_atom_site_label_2
_geom_torsion_atom_site_label_3
_geom_torsion_atom_site_label_4
_geom_torsion
_geom_torsion_site_symmetry_1
_geom_torsion_site_symmetry_2
_geom_torsion_site_symmetry_3
_geom_torsion_site_symmetry_4
_geom_torsion_publ_flag
F3 C31 C32 O28 -160.3(3) . . . . ?
F2 C31 C32 O28 79.4(4) . . . . ?
F1 C31 C32 O28 -40.0(4) . . . . ?
F3 C31 C32 O27 20.7(4) . . . . ?
F2 C31 C32 O27 -99.6(3) . . . . ?
F1 C31 C32 O27 141.0(3) . . . . ?
N1 C1 C2 C3 -40.1(3) . . . . ?
C15 C1 C2 C3 -158.2(2) . . . . ?
N1 C1 C2 C9 -168.1(2) . . . . ?
C15 C1 C2 C9 73.9(3) . . . . ?
C9 C2 C3 C4 53.3(3) . . . . ?
C1 C2 C3 C4 -71.5(3) . . . . ?
C9 C2 C3 C8 -130.5(3) . . . . ?
C1 C2 C3 C8 104.8(3) . . . . ?
C8 C3 C4 C5 -1.2(4) . . . . ?
C2 C3 C4 C5 175.1(2) . . . . ?
C3 C4 C5 C6 0.6(4) . . . . ?
C4 C5 C6 C7 0.0(4) . . . . ?
C5 C6 C7 C8 0.1(4) . . . . ?
C6 C7 C8 C3 -0.7(4) . . . . ?
C4 C3 C8 C7 1.2(4) . . . . ?
C2 C3 C8 C7 -175.2(2) . . . . ?
C3 C2 C9 C14 106.5(3) . . . . ?
C1 C2 C9 C14 -127.8(3) . . . . ?
C3 C2 C9 C10 -76.0(3) . . . . ?
C1 C2 C9 C10 49.6(3) . . . . ?
C14 C9 C10 C11 0.0(4) . . . . ?
C2 C9 C10 C11 -177.5(3) . . . . ?
C9 C10 C11 C12 1.2(5) . . . . ?
C10 C11 C12 C13 -1.8(5) . . . . ?
C11 C12 C13 C14 1.2(6) . . . . ?
C10 C9 C14 C13 -0.5(5) . . . . ?
C2 C9 C14 C13 177.0(3) . . . . ?
C12 C13 C14 C9 -0.1(5) . . . . ?
C16 N2 C15 O1 -3.6(4) . . . . ?
C16 N2 C15 C1 173.0(2) . . . . ?
N1 C1 C15 O1 -32.0(3) . . . . ?
C2 C1 C15 O1 88.9(3) . . . . ?
N1 C1 C15 N2 151.4(2) . . . . ?
C2 C1 C15 N2 -87.7(3) . . . . ?
C15 N2 C16 C17 -43.2(3) . . . . ?
C15 N2 C16 C18 -166.2(2) . . . . ?
N2 C16 C17 O2 133.3(2) . . . . ?
C18 C16 C17 O2 -106.7(3) . . . . ?
N2 C16 C17 O3 -47.0(3) . . . . ?
C18 C16 C17 O3 73.0(3) . . . . ?
N2 C16 C18 C25 175.7(2) . . . . ?
C17 C16 C18 C25 53.9(3) . . . . ?
N2 C16 C18 C19 -57.3(3) . . . . ?
C17 C16 C18 C19 -179.1(2) . . . . ?
C25 C18 C19 C24 -110.0(3) . . . . ?
C16 C18 C19 C24 122.7(2) . . . . ?
C25 C18 C19 C20 70.9(3) . . . . ?
C16 C18 C19 C20 -56.4(3) . . . . ?
C24 C19 C20 C21 -1.1(4) . . . . ?
C18 C19 C20 C21 177.9(2) . . . . ?
C19 C20 C21 C22 0.3(4) . . . . ?
C20 C21 C22 C23 0.4(4) . . . . ?
C21 C22 C23 C24 -0.3(4) . . . . ?
C20 C19 C24 C23 1.2(4) . . . . ?
C18 C19 C24 C23 -177.8(2) . . . . ?
C22 C23 C24 C19 -0.6(4) . . . . ?
C19 C18 C25 C26 -85.5(3) . . . . ?
C16 C18 C25 C26 39.9(4) . . . . ?
C19 C18 C25 C30 94.5(3) . . . . ?
C16 C18 C25 C30 -140.1(3) . . . . ?
C30 C25 C26 C27 0.1(4) . . . . ?
C18 C25 C26 C27 -179.8(3) . . . . ?
C25 C26 C27 C28 0.9(5) . . . . ?
C26 C27 C28 C29 -1.2(5) . . . . ?
C27 C28 C29 C30 0.4(5) . . . . ?
C28 C29 C30 C25 0.6(5) . . . . ?
C26 C25 C30 C29 -0.9(4) . . . . ?
C18 C25 C30 C29 179.1(3) . . . . ?
